data_7232805
loop_
_publ_author_name
'Chen, Yating'
'Zhou, Yibin'
'Wang, Zhiqiang'
'Wang, Mengzhu'
'Gao, Wenxia'
'Zhou, Yunbing'
'Liu, Miaochang'
'Huang, Xiaobo'
'Wu, Huayue'

_publ_section_title
;
 Enhanced mechanofluorochromic properties of 1,4-dihydropyridine-based
 fluorescent molecules caused by the introduction of halogen atoms
;
_journal_issue 29
_journal_name_full CrystEngComm
_journal_page_first 4258
_journal_paper_doi 10.1039/C9CE00348G
_journal_volume 21
_journal_year 2019
_chemical_formula_sum 'C28 H24 Cl2 N2 O2'
_chemical_formula_weight 491.39
_space_group_crystal_system monoclinic
_space_group_IT_number 14
_space_group_name_Hall '-P 2ybc'
_space_group_name_H-M_alt 'P 1 21/c 1'
_symmetry_space_group_name_Hall '-P 2ybc'
_symmetry_space_group_name_H-M 'P 1 21/c 1'
_atom_sites_solution_hydrogens geom
_audit_creation_method SHELXL-2013
_audit_update_record
;
2019-02-17 deposited with the CCDC.    2019-05-20 downloaded from the CCDC.
;
_cell_angle_alpha 90
_cell_angle_beta 98.811(5)
_cell_angle_gamma 90
_cell_formula_units_Z 4
_cell_length_a 17.277(2)
_cell_length_b 19.953(3)
_cell_length_c 7.8040(11)
_cell_measurement_reflns_used 2848
_cell_measurement_temperature 173(2)
_cell_measurement_theta_max 51.543
_cell_measurement_theta_min 5.190
_cell_volume 2658.5(6)
_computing_cell_refinement 'Bruker SAINT'
_computing_data_collection 'Bruker APEX2'
_computing_data_reduction 'Bruker SAINT'
_computing_molecular_graphics 'Bruker SHELXTL'
_computing_publication_material 'Bruker SHELXTL'
_computing_structure_refinement 'SHELXL-2013 (Sheldrick, 2013)'
_computing_structure_solution 'SHELXS-97 (Sheldrick 2008)'
_diffrn_ambient_temperature 173(2)
_diffrn_measured_fraction_theta_full 0.987
_diffrn_measured_fraction_theta_max 0.986
_diffrn_measurement_device_type 'Bruker APEX-II CCD'
_diffrn_measurement_method '\f and \w scans'
_diffrn_radiation_type MoK\a
_diffrn_radiation_wavelength 0.71073
_diffrn_reflns_av_R_equivalents 0.0601
_diffrn_reflns_av_unetI/netI 0.0850
_diffrn_reflns_Laue_measured_fraction_full 0.987
_diffrn_reflns_Laue_measured_fraction_max 0.986
_diffrn_reflns_limit_h_max 20
_diffrn_reflns_limit_h_min -20
_diffrn_reflns_limit_k_max 22
_diffrn_reflns_limit_k_min -24
_diffrn_reflns_limit_l_max 9
_diffrn_reflns_limit_l_min -8
_diffrn_reflns_number 12237
_diffrn_reflns_point_group_measured_fraction_full 0.987
_diffrn_reflns_point_group_measured_fraction_max 0.986
_diffrn_reflns_theta_full 25.242
_diffrn_reflns_theta_max 25.499
_diffrn_reflns_theta_min 2.386
_exptl_absorpt_coefficient_mu 0.270
_exptl_absorpt_correction_T_max 0.7456
_exptl_absorpt_correction_T_min 0.5205
_exptl_absorpt_correction_type multi-scan
_exptl_absorpt_process_details sadabs
_exptl_crystal_colour green
_exptl_crystal_density_diffrn 1.228
_exptl_crystal_description prismatic
_exptl_crystal_F_000 1024
_exptl_crystal_size_max 0.170
_exptl_crystal_size_mid 0.130
_exptl_crystal_size_min 0.060
_refine_diff_density_max 0.474
_refine_diff_density_min -0.308
_refine_diff_density_rms 0.059
_refine_ls_extinction_coef 0.0045(10)
_refine_ls_extinction_expression Fc^*^=kFc[1+0.001xFc^2^\l^3^/sin(2\q)]^-1/4^
_refine_ls_extinction_method SHELXL
_refine_ls_goodness_of_fit_ref 1.016
_refine_ls_hydrogen_treatment constr
_refine_ls_matrix_type full
_refine_ls_number_parameters 310
_refine_ls_number_reflns 4884
_refine_ls_number_restraints 0
_refine_ls_restrained_S_all 1.016
_refine_ls_R_factor_all 0.1443
_refine_ls_R_factor_gt 0.0692
_refine_ls_shift/su_max 0.000
_refine_ls_shift/su_mean 0.000
_refine_ls_structure_factor_coef Fsqd
_refine_ls_weighting_details 'w=1/[\s^2^(Fo^2^)+(0.0671P)^2^+2.4561P] where P=(Fo^2^+2Fc^2^)/3'
_refine_ls_weighting_scheme calc
_refine_ls_wR_factor_gt 0.1488
_refine_ls_wR_factor_ref 0.1926
_reflns_Friedel_coverage 0.000
_reflns_number_gt 2581
_reflns_number_total 4884
_reflns_threshold_expression 'I > 2\s(I)'
_cod_data_source_file c9ce00348g2.cif
_cod_data_source_block dd18141
_cod_depositor_comments 'Adding full bibliography for 7232802--7232805.cif.'
_cod_database_code 7232805
_shelx_space_group_comment
; 
The symmetry employed for this shelxl refinement is uniquely defined 
by the following loop, which should always be used as a source of 
symmetry information in preference to the above space-group names. 
They are only intended as comments. 
;
_shelx_estimated_absorpt_t_min 0.955
_shelx_estimated_absorpt_t_max 0.984
_shelxl_version_number 2013-4

loop_
_space_group_symop_operation_xyz
'x, y, z'
'-x, y+1/2, -z+1/2'
'-x, -y, -z'
'x, -y-1/2, z-1/2'

loop_
_atom_site_label
_atom_site_type_symbol
_atom_site_fract_x
_atom_site_fract_y
_atom_site_fract_z
_atom_site_U_iso_or_equiv
_atom_site_adp_type
_atom_site_occupancy
_atom_site_site_symmetry_order
_atom_site_calc_flag
_atom_site_refinement_flags_posn
_atom_site_refinement_flags_adp
Cl1 Cl 0.09888(9) 0.86154(7) 0.17047(19) 0.0888(5) Uani 1 1 d . .
Cl2 Cl 1.03606(7) 0.42574(7) 0.75598(19) 0.0774(5) Uani 1 1 d . .
N1 N 0.5306(2) 0.60217(15) 0.6256(4) 0.0391(8) Uani 1 1 d . .
N2 N 0.5068(2) 0.33648(18) 0.9321(5) 0.0587(11) Uani 1 1 d . .
O1 O 0.28337(17) 0.46985(14) 0.7587(4) 0.0506(8) Uani 1 1 d . .
O2 O 0.31415(16) 0.36693(13) 0.8679(4) 0.0543(8) Uani 1 1 d . .
C1 C 0.5726(2) 0.54631(18) 0.6856(5) 0.0406(10) Uani 1 1 d . .
C2 C 0.5353(2) 0.49327(18) 0.7492(5) 0.0401(10) Uani 1 1 d . .
H2 H 0.5656 0.4554 0.7917 0.048 Uiso 1 1 calc R U
C3 C 0.4542(2) 0.49222(18) 0.7546(5) 0.0392(10) Uani 1 1 d . .
C4 C 0.4134(2) 0.55134(19) 0.6916(5) 0.0411(10) Uani 1 1 d . .
H4 H 0.3588 0.5544 0.6944 0.049 Uiso 1 1 calc R U
C5 C 0.4511(2) 0.60431(18) 0.6265(5) 0.0404(10) Uani 1 1 d . .
C6 C 0.4055(2) 0.66354(19) 0.5576(5) 0.0446(11) Uani 1 1 d . .
H14 H 0.4270 0.7071 0.5792 0.053 Uiso 1 1 calc R U
C7 C 0.3345(3) 0.65636(19) 0.4652(5) 0.0457(11) Uani 1 1 d . .
H7 H 0.3174 0.6115 0.4423 0.055 Uiso 1 1 calc R U
C8 C 0.2796(2) 0.70857(19) 0.3946(5) 0.0437(10) Uani 1 1 d . .
C9 C 0.2058(3) 0.6897(2) 0.3144(6) 0.0561(12) Uani 1 1 d . .
H9 H 0.1933 0.6434 0.3060 0.067 Uiso 1 1 calc R U
C10 C 0.1492(3) 0.7359(2) 0.2456(6) 0.0615(13) Uani 1 1 d . .
H10 H 0.0987 0.7217 0.1920 0.074 Uiso 1 1 calc R U
C11 C 0.1685(3) 0.8030(2) 0.2578(6) 0.0560(12) Uani 1 1 d . .
C12 C 0.2415(3) 0.8236(2) 0.3348(6) 0.0580(13) Uani 1 1 d . .
H12 H 0.2537 0.8701 0.3404 0.070 Uiso 1 1 calc R U
C13 C 0.2974(3) 0.7774(2) 0.4045(6) 0.0517(12) Uani 1 1 d . .
H13 H 0.3475 0.7921 0.4587 0.062 Uiso 1 1 calc R U
C14 C 0.6562(2) 0.54243(19) 0.6752(5) 0.0431(10) Uani 1 1 d . .
H14A H 0.6744 0.5620 0.5779 0.052 Uiso 1 1 calc R U
C15 C 0.7084(2) 0.51269(19) 0.7958(5) 0.0433(10) Uani 1 1 d . .
H15 H 0.6898 0.4997 0.8993 0.052 Uiso 1 1 calc R U
C16 C 0.7905(2) 0.49786(19) 0.7874(5) 0.0427(10) Uani 1 1 d . .
C17 C 0.8239(3) 0.5052(2) 0.6349(6) 0.0497(11) Uani 1 1 d . .
H17 H 0.7937 0.5243 0.5349 0.060 Uiso 1 1 calc R U
C18 C 0.8992(3) 0.4851(2) 0.6287(6) 0.0543(12) Uani 1 1 d . .
H18 H 0.9211 0.4910 0.5253 0.065 Uiso 1 1 calc R U
C19 C 0.9429(3) 0.4564(2) 0.7707(6) 0.0536(12) Uani 1 1 d . .
C20 C 0.9136(3) 0.4495(2) 0.9242(6) 0.0538(12) Uani 1 1 d . .
H20 H 0.9448 0.4309 1.0235 0.065 Uiso 1 1 calc R U
C21 C 0.8377(3) 0.4704(2) 0.9308(6) 0.0501(11) Uani 1 1 d . .
H21 H 0.8171 0.4658 1.0363 0.060 Uiso 1 1 calc R U
C22 C 0.4172(2) 0.43510(18) 0.8166(5) 0.0382(10) Uani 1 1 d . .
C23 C 0.4658(3) 0.3801(2) 0.8816(5) 0.0433(10) Uani 1 1 d . .
C24 C 0.3341(3) 0.4285(2) 0.8099(5) 0.0439(10) Uani 1 1 d . .
C25 C 0.2316(3) 0.3541(3) 0.8609(8) 0.0696(15) Uani 1 1 d . .
H25A H 0.2036 0.3968 0.8724 0.083 Uiso 1 1 calc R U
H25B H 0.2231 0.3245 0.9582 0.083 Uiso 1 1 calc R U
C26 C 0.1999(4) 0.3214(4) 0.6926(12) 0.141(3) Uani 1 1 d . .
H26A H 0.2053 0.3520 0.5969 0.211 Uiso 1 1 calc R U
H26B H 0.1444 0.3107 0.6910 0.211 Uiso 1 1 calc R U
H26C H 0.2291 0.2801 0.6795 0.211 Uiso 1 1 calc R U
C27 C 0.5714(3) 0.66183(19) 0.5657(5) 0.0466(11) Uani 1 1 d . .
H27A H 0.5337 0.6889 0.4859 0.056 Uiso 1 1 calc R U
H27B H 0.6135 0.6468 0.5017 0.056 Uiso 1 1 calc R U
C28 C 0.6061(3) 0.7042(2) 0.7187(6) 0.0591(13) Uani 1 1 d . .
H28A H 0.6301 0.7443 0.6772 0.089 Uiso 1 1 calc R U
H28B H 0.6460 0.6783 0.7935 0.089 Uiso 1 1 calc R U
H28C H 0.5647 0.7175 0.7846 0.089 Uiso 1 1 calc R U

loop_
_atom_site_aniso_label
_atom_site_aniso_U_11
_atom_site_aniso_U_22
_atom_site_aniso_U_33
_atom_site_aniso_U_23
_atom_site_aniso_U_13
_atom_site_aniso_U_12
Cl1 0.1102(12) 0.0812(10) 0.0711(9) 0.0124(7) 0.0011(8) 0.0471(9)
Cl2 0.0470(8) 0.0920(10) 0.0926(10) -0.0123(8) 0.0087(7) 0.0111(7)
N1 0.047(2) 0.0335(17) 0.0367(19) 0.0006(15) 0.0050(16) 0.0006(15)
N2 0.059(3) 0.042(2) 0.074(3) 0.010(2) 0.006(2) 0.0043(19)
O1 0.0503(18) 0.0484(17) 0.0532(18) 0.0079(15) 0.0086(15) 0.0070(15)
O2 0.0468(19) 0.0440(16) 0.072(2) 0.0110(15) 0.0086(16) 0.0006(14)
C1 0.049(3) 0.034(2) 0.037(2) -0.0063(18) 0.000(2) 0.0031(19)
C2 0.049(3) 0.033(2) 0.037(2) -0.0029(18) 0.001(2) 0.0029(19)
C3 0.053(3) 0.032(2) 0.031(2) -0.0055(17) 0.0021(19) 0.0014(19)
C4 0.043(2) 0.040(2) 0.040(2) -0.0024(19) 0.007(2) 0.0032(19)
C5 0.050(3) 0.035(2) 0.036(2) -0.0017(18) 0.002(2) 0.0048(19)
C6 0.052(3) 0.033(2) 0.050(3) 0.0012(19) 0.009(2) 0.0034(19)
C7 0.054(3) 0.032(2) 0.050(3) -0.0027(19) 0.006(2) 0.001(2)
C8 0.048(3) 0.038(2) 0.045(2) 0.0026(19) 0.005(2) 0.003(2)
C9 0.059(3) 0.047(3) 0.058(3) 0.002(2) -0.004(2) 0.004(2)
C10 0.065(3) 0.062(3) 0.053(3) 0.000(2) -0.003(2) 0.009(3)
C11 0.068(3) 0.056(3) 0.042(3) 0.007(2) 0.004(2) 0.021(3)
C12 0.077(4) 0.035(2) 0.063(3) 0.005(2) 0.015(3) 0.009(2)
C13 0.060(3) 0.039(2) 0.056(3) 0.001(2) 0.010(2) -0.002(2)
C14 0.045(3) 0.036(2) 0.046(2) -0.0008(19) 0.002(2) 0.0015(19)
C15 0.045(3) 0.039(2) 0.046(2) -0.0065(19) 0.005(2) 0.0004(19)
C16 0.045(3) 0.039(2) 0.042(2) -0.0005(19) 0.000(2) -0.0021(19)
C17 0.055(3) 0.048(2) 0.046(3) 0.004(2) 0.006(2) 0.000(2)
C18 0.054(3) 0.055(3) 0.056(3) -0.002(2) 0.016(2) -0.004(2)
C19 0.044(3) 0.053(3) 0.063(3) -0.004(2) 0.007(2) -0.005(2)
C20 0.045(3) 0.054(3) 0.058(3) 0.000(2) -0.007(2) 0.002(2)
C21 0.053(3) 0.053(3) 0.043(3) -0.002(2) 0.002(2) -0.003(2)
C22 0.042(2) 0.035(2) 0.036(2) -0.0015(17) 0.0002(19) 0.0039(18)
C23 0.052(3) 0.036(2) 0.041(2) -0.0003(19) 0.005(2) -0.001(2)
C24 0.057(3) 0.041(2) 0.034(2) -0.0019(19) 0.006(2) 0.004(2)
C25 0.046(3) 0.058(3) 0.102(4) 0.011(3) 0.004(3) -0.003(2)
C26 0.095(5) 0.101(5) 0.216(9) -0.056(6) -0.009(6) -0.003(4)
C27 0.056(3) 0.037(2) 0.049(3) 0.008(2) 0.013(2) 0.002(2)
C28 0.076(3) 0.035(2) 0.063(3) -0.004(2) 0.000(3) -0.011(2)

loop_
_atom_type_symbol
_atom_type_description
_atom_type_scat_dispersion_real
_atom_type_scat_dispersion_imag
_atom_type_scat_source
C C 0.0033 0.0016 'International Tables Vol C Tables 4.2.6.8 and 6.1.1.4'
H H 0.0000 0.0000 'International Tables Vol C Tables 4.2.6.8 and 6.1.1.4'
Cl Cl 0.1484 0.1585 'International Tables Vol C Tables 4.2.6.8 and 6.1.1.4'
N N 0.0061 0.0033 'International Tables Vol C Tables 4.2.6.8 and 6.1.1.4'
O O 0.0106 0.0060 'International Tables Vol C Tables 4.2.6.8 and 6.1.1.4'

loop_
_geom_angle_atom_site_label_1
_geom_angle_atom_site_label_2
_geom_angle_atom_site_label_3
_geom_angle
C1 N1 C5 120.0(3)
C1 N1 C27 120.2(3)
C5 N1 C27 119.8(3)
C24 O2 C25 116.3(3)
C2 C1 N1 119.7(4)
C2 C1 C14 120.2(4)
N1 C1 C14 120.0(4)
C1 C2 C3 123.2(4)
C1 C2 H2 118.4
C3 C2 H2 118.4
C2 C3 C4 114.8(4)
C2 C3 C22 121.4(3)
C4 C3 C22 123.8(4)
C5 C4 C3 121.8(4)
C5 C4 H4 119.1
C3 C4 H4 119.1
N1 C5 C4 120.4(3)
N1 C5 C6 120.0(4)
C4 C5 C6 119.6(4)
C7 C6 C5 120.5(4)
C7 C6 H14 119.8
C5 C6 H14 119.8
C6 C7 C8 128.2(4)
C6 C7 H7 115.9
C8 C7 H7 115.9
C9 C8 C13 117.9(4)
C9 C8 C7 118.5(4)
C13 C8 C7 123.6(4)
C8 C9 C10 122.7(4)
C8 C9 H9 118.7
C10 C9 H9 118.7
C11 C10 C9 117.9(5)
C11 C10 H10 121.1
C9 C10 H10 121.1
C12 C11 C10 121.2(4)
C12 C11 Cl1 120.2(4)
C10 C11 Cl1 118.6(4)
C11 C12 C13 120.6(4)
C11 C12 H12 119.7
C13 C12 H12 119.7
C12 C13 C8 119.7(4)
C12 C13 H13 120.1
C8 C13 H13 120.1
C15 C14 C1 123.4(4)
C15 C14 H14A 118.3
C1 C14 H14A 118.3
C14 C15 C16 127.8(4)
C14 C15 H15 116.1
C16 C15 H15 116.1
C21 C16 C17 117.1(4)
C21 C16 C15 119.8(4)
C17 C16 C15 122.9(4)
C18 C17 C16 121.0(4)
C18 C17 H17 119.5
C16 C17 H17 119.5
C19 C18 C17 120.2(4)
C19 C18 H18 119.9
C17 C18 H18 119.9
C18 C19 C20 121.1(4)
C18 C19 Cl2 119.7(4)
C20 C19 Cl2 119.2(4)
C19 C20 C21 118.6(4)
C19 C20 H20 120.7
C21 C20 H20 120.7
C20 C21 C16 122.0(4)
C20 C21 H21 119.0
C16 C21 H21 119.0
C23 C22 C3 117.8(4)
C23 C22 C24 118.3(4)
C3 C22 C24 123.9(4)
N2 C23 C22 178.0(5)
O1 C24 O2 120.5(4)
O1 C24 C22 127.7(4)
O2 C24 C22 111.7(3)
O2 C25 C26 109.8(5)
O2 C25 H25A 109.7
C26 C25 H25A 109.7
O2 C25 H25B 109.7
C26 C25 H25B 109.7
H25A C25 H25B 108.2
C25 C26 H26A 109.5
C25 C26 H26B 109.5
H26A C26 H26B 109.5
C25 C26 H26C 109.5
H26A C26 H26C 109.5
H26B C26 H26C 109.5
N1 C27 C28 110.3(3)
N1 C27 H27A 109.6
C28 C27 H27A 109.6
N1 C27 H27B 109.6
C28 C27 H27B 109.6
H27A C27 H27B 108.1
C27 C28 H28A 109.5
C27 C28 H28B 109.5
H28A C28 H28B 109.5
C27 C28 H28C 109.5
H28A C28 H28C 109.5
H28B C28 H28C 109.5

loop_
_geom_bond_atom_site_label_1
_geom_bond_atom_site_label_2
_geom_bond_distance
Cl1 C11 1.740(4)
Cl2 C19 1.743(5)
N1 C1 1.373(5)
N1 C5 1.375(5)
N1 C27 1.495(5)
N2 C23 1.153(5)
O1 C24 1.224(4)
O2 C24 1.372(5)
O2 C25 1.443(5)
C1 C2 1.372(5)
C1 C14 1.460(6)
C2 C3 1.408(5)
C2 H2 0.9500
C3 C4 1.422(5)
C3 C22 1.427(5)
C4 C5 1.378(5)
C4 H4 0.9500
C5 C6 1.475(5)
C6 C7 1.333(5)
C6 H14 0.9500
C7 C8 1.458(5)
C7 H7 0.9500
C8 C9 1.384(6)
C8 C13 1.407(5)
C9 C10 1.389(6)
C9 H9 0.9500
C10 C11 1.380(6)
C10 H10 0.9500
C11 C12 1.375(6)
C12 C13 1.384(6)
C12 H12 0.9500
C13 H13 0.9500
C14 C15 1.338(5)
C14 H14A 0.9500
C15 C16 1.461(5)
C15 H15 0.9500
C16 C21 1.392(6)
C16 C17 1.407(6)
C17 C18 1.370(6)
C17 H17 0.9500
C18 C19 1.366(6)
C18 H18 0.9500
C19 C20 1.377(6)
C20 C21 1.384(6)
C20 H20 0.9500
C21 H21 0.9500
C22 C23 1.426(5)
C22 C24 1.436(6)
C25 C26 1.493(9)
C25 H25A 0.9900
C25 H25B 0.9900
C26 H26A 0.9800
C26 H26B 0.9800
C26 H26C 0.9800
C27 C28 1.509(6)
C27 H27A 0.9900
C27 H27B 0.9900
C28 H28A 0.9800
C28 H28B 0.9800
C28 H28C 0.9800

loop_
_geom_hbond_atom_site_label_D
_geom_hbond_atom_site_label_H
_geom_hbond_atom_site_label_A
_geom_hbond_distance_DH
_geom_hbond_distance_HA
_geom_hbond_distance_DA
_geom_hbond_angle_DHA
_geom_hbond_site_symmetry_A
C4 H4 O1 0.95 2.23 2.886(5) 124.9 .
C18 H18 Cl2 0.95 2.94 3.803(5) 152.3 3_766
C20 H20 Cl1 0.95 2.96 3.653(5) 131.2 2_646
C25 H25A Cl2 0.99 2.95 3.643(5) 127.5 1_455

loop_
_geom_torsion_atom_site_label_1
_geom_torsion_atom_site_label_2
_geom_torsion_atom_site_label_3
_geom_torsion_atom_site_label_4
_geom_torsion
C5 N1 C1 C2 -1.2(5)
C27 N1 C1 C2 176.4(3)
C5 N1 C1 C14 176.4(3)
C27 N1 C1 C14 -6.0(5)
N1 C1 C2 C3 1.0(6)
C14 C1 C2 C3 -176.7(4)
C1 C2 C3 C4 -1.1(5)
C1 C2 C3 C22 177.9(4)
C2 C3 C4 C5 1.6(5)
C22 C3 C4 C5 -177.4(4)
C1 N1 C5 C4 1.7(5)
C27 N1 C5 C4 -175.9(3)
C1 N1 C5 C6 -178.3(3)
C27 N1 C5 C6 4.1(5)
C3 C4 C5 N1 -2.0(6)
C3 C4 C5 C6 178.0(3)
N1 C5 C6 C7 140.8(4)
C4 C5 C6 C7 -39.2(6)
C5 C6 C7 C8 176.6(4)
C6 C7 C8 C9 -174.6(4)
C6 C7 C8 C13 5.0(7)
C13 C8 C9 C10 -0.6(7)
C7 C8 C9 C10 179.0(4)
C8 C9 C10 C11 0.5(7)
C9 C10 C11 C12 0.2(7)
C9 C10 C11 Cl1 179.3(3)
C10 C11 C12 C13 -0.8(7)
Cl1 C11 C12 C13 -179.9(3)
C11 C12 C13 C8 0.7(7)
C9 C8 C13 C12 0.0(6)
C7 C8 C13 C12 -179.6(4)
C2 C1 C14 C15 -37.9(6)
N1 C1 C14 C15 144.5(4)
C1 C14 C15 C16 170.8(4)
C14 C15 C16 C21 175.8(4)
C14 C15 C16 C17 -9.3(6)
C21 C16 C17 C18 0.9(6)
C15 C16 C17 C18 -174.1(4)
C16 C17 C18 C19 1.1(6)
C17 C18 C19 C20 -2.5(7)
C17 C18 C19 Cl2 175.5(3)
C18 C19 C20 C21 1.9(7)
Cl2 C19 C20 C21 -176.0(3)
C19 C20 C21 C16 0.1(6)
C17 C16 C21 C20 -1.4(6)
C15 C16 C21 C20 173.7(4)
C2 C3 C22 C23 3.2(5)
C4 C3 C22 C23 -177.9(3)
C2 C3 C22 C24 -173.8(4)
C4 C3 C22 C24 5.1(6)
C25 O2 C24 O1 1.3(6)
C25 O2 C24 C22 -177.9(4)
C23 C22 C24 O1 180.0(4)
C3 C22 C24 O1 -3.1(7)
C23 C22 C24 O2 -0.9(5)
C3 C22 C24 O2 176.1(3)
C24 O2 C25 C26 91.9(5)
C1 N1 C27 C28 -81.9(4)
C5 N1 C27 C28 95.8(4)
